data_1574656
loop_
_publ_author_name
'Zhang, Chonghe'
'Dabringhaus, Philipp'
'Tra, Bi Youan E.'
'Gilliard, Robert J.'
'Cummins, Christopher C.'

_publ_section_title
;
 Hexamethylbenzene elimination enables the generation of transient,
 sterically unhindered multiply bonded boron species
;
_journal_issue 26
_journal_name_full 'Chemical Science'
_journal_page_first 11841
_journal_page_last 11848
_journal_paper_doi 10.1039/D5SC02645H
_journal_volume 16
_journal_year 2025
_chemical_formula_moiety 'C45 H32 B2 F15 N, C27 H32 B N'
_chemical_formula_sum 'C72 H64 B3 F15 N2'
_chemical_formula_weight 1274.68
_space_group_crystal_system triclinic
_space_group_IT_number 2
_space_group_name_Hall '-P 1'
_space_group_name_H-M_alt 'P -1'
_atom_sites_solution_hydrogens mixed
_audit_creation_date 2023-10-15
_audit_creation_method
;
Olex2 1.5
(compiled 2023.08.24 svn.re1ec1418 for OlexSys, GUI svn.r6817)
;
_audit_update_record
;
2025-01-10 deposited with the CCDC.	2025-05-19 downloaded from the CCDC.
;
_cell_angle_alpha 92.077(8)
_cell_angle_beta 107.094(8)
_cell_angle_gamma 109.231(7)
_cell_formula_units_Z 2
_cell_length_a 13.063(3)
_cell_length_b 15.942(3)
_cell_length_c 21.120(5)
_cell_measurement_reflns_used 9124
_cell_measurement_temperature 100.00
_cell_measurement_theta_max 31.57
_cell_measurement_theta_min 2.28
_cell_volume 3926.0(15)
_computing_cell_refinement 'SAINT V8.40B (?, 2016)'
_computing_data_reduction 'SAINT V8.40B (?, 2016)'
_computing_molecular_graphics 'Olex2 1.5 (Dolomanov et al., 2009)'
_computing_publication_material 'Olex2 1.5 (Dolomanov et al., 2009)'
_computing_structure_refinement 'XL  (Sheldrick, 2008)'
_diffrn_ambient_temperature 100.00
_diffrn_measured_fraction_theta_full 0.999
_diffrn_measured_fraction_theta_max 0.993
_diffrn_measurement_device_type 'Bruker APEX-II CCD'
_diffrn_measurement_method '\f and \w scans'
_diffrn_radiation_type MoK\a
_diffrn_radiation_wavelength 0.71073
_diffrn_reflns_av_R_equivalents 0.0762
_diffrn_reflns_av_unetI/netI 0.0372
_diffrn_reflns_Laue_measured_fraction_full 0.999
_diffrn_reflns_Laue_measured_fraction_max 0.993
_diffrn_reflns_limit_h_max 19
_diffrn_reflns_limit_h_min -19
_diffrn_reflns_limit_k_max 23
_diffrn_reflns_limit_k_min -23
_diffrn_reflns_limit_l_max 31
_diffrn_reflns_limit_l_min -31
_diffrn_reflns_number 337344
_diffrn_reflns_point_group_measured_fraction_full 0.999
_diffrn_reflns_point_group_measured_fraction_max 0.993
_diffrn_reflns_theta_full 25.242
_diffrn_reflns_theta_max 32.089
_diffrn_reflns_theta_min 2.040
_exptl_absorpt_coefficient_mu 0.087
_exptl_absorpt_correction_T_max 0.7252
_exptl_absorpt_correction_T_min 0.6680
_exptl_absorpt_correction_type none
_exptl_absorpt_process_details
;
SADABS-2016/2 (Bruker,2016/2) was used for absorption correction.
wR2(int) was 0.1150 before and 0.0870 after correction.
The Ratio of minimum to maximum transmission is 0.9211.
The \l/2 correction factor is Not present.
;
_exptl_crystal_colour yellow
_exptl_crystal_colour_primary yellow
_exptl_crystal_density_diffrn 1.078
_exptl_crystal_description plate
_exptl_crystal_F_000 1320
_exptl_crystal_size_max 0.24
_exptl_crystal_size_mid 0.12
_exptl_crystal_size_min 0.032
_refine_diff_density_max 0.411
_refine_diff_density_min -0.347
_refine_diff_density_rms 0.056
_refine_ls_extinction_method none
_refine_ls_goodness_of_fit_ref 1.020
_refine_ls_hydrogen_treatment mixed
_refine_ls_matrix_type full
_refine_ls_number_parameters 1015
_refine_ls_number_reflns 27270
_refine_ls_number_restraints 328
_refine_ls_restrained_S_all 1.113
_refine_ls_R_factor_all 0.0920
_refine_ls_R_factor_gt 0.0713
_refine_ls_shift/su_max 0.000
_refine_ls_shift/su_mean 0.000
_refine_ls_structure_factor_coef Fsqd
_refine_ls_weighting_details 'w=1/[\s^2^(Fo^2^)+(0.0720P)^2^+2.0878P] where P=(Fo^2^+2Fc^2^)/3'
_refine_ls_weighting_scheme calc
_refine_ls_wR_factor_gt 0.1747
_refine_ls_wR_factor_ref 0.1897
_reflns_Friedel_coverage 0.000
_reflns_number_gt 20017
_reflns_number_total 27270
_reflns_threshold_expression 'I > 2\s(I)'
_cod_data_source_file d5sc02645h3.cif
_cod_data_source_block 5and6
_cod_depositor_comments 'Adding full bibliography for 1574650--1574657.cif.'
_cod_original_cell_volume 3925.8(16)
_cod_database_code 1574656
_shelx_shelxl_version_number 2019/1
_shelx_space_group_comment
;
The symmetry employed for this shelxl refinement is uniquely defined
by the following loop, which should always be used as a source of
symmetry information in preference to the above space-group names.
They are only intended as comments.
;
_shelx_estimated_absorpt_t_max 0.997
_shelx_estimated_absorpt_t_min 0.980
_olex2_refinement_description
;
1. Fixed Uiso
 At 1.2 times of:
  All C(H) groups, All C(H,H) groups, All N(H) groups
 At 1.5 times of:
  All C(H,H,H) groups
2. Restrained distances
 N018-C01S \\sim N0-C01S
 with sigma of 0.02
 N00I-C00V \\sim N00J-C00V
 with sigma of 0.02
 N018-C01V \\sim N0-C1
 with sigma of 0.02
 N00I-C021 \\sim N00J-C8
 with sigma of 0.02
 C01V-C01W \\sim C1-C2
 with sigma of 0.02
 N00I-C02D \\sim N00J-C9
 with sigma of 0.04
 C01V-C026 \\sim C1-C3
 with sigma of 0.02
 N00I-C02F \\sim N00J-C10
 with sigma of 0.04
 C01W-C022 \\sim C2-C0
 with sigma of 0.02
 C01W-C02A \\sim C2-C5
 with sigma of 0.02
 C026-C02B \\sim C3-C7
 with sigma of 0.02
 C026-C02C \\sim C3-C6
 with sigma of 0.02
 C028-C02A \\sim C4-C5
 with sigma of 0.02
 C028-C02C \\sim C4-C6
 with sigma of 0.02
 N018-C01W \\sim N0-C2
 with sigma of 0.04
 N018-C026 \\sim N0-C3
 with sigma of 0.04
 C01S-C01V \\sim C01S-C1
 with sigma of 0.04
 C01V-C022 \\sim C1-C0
 with sigma of 0.04
 C01V-C02A \\sim C1-C5
 with sigma of 0.04
 C01V-C02B \\sim C1-C7
 with sigma of 0.04
 C01V-C02C \\sim C1-C6
 with sigma of 0.04
 C01W-C026 \\sim C2-C3
 with sigma of 0.04
 C01W-C028 \\sim C2-C4
 with sigma of 0.04
 C022-C02A \\sim C0-C5
 with sigma of 0.04
 C026-C028 \\sim C3-C4
 with sigma of 0.04
 C02A-C02C \\sim C5-C6
 with sigma of 0.04
 C02B-C02C \\sim C7-C6
 with sigma of 0.04
 C021-C02D \\sim C8-C9
 with sigma of 0.02
 C021-C02F \\sim C8-C10
 with sigma of 0.02
 C02D-C02I \\sim C9-C12
 with sigma of 0.02
 C02D-C02J \\sim C9-C13
 with sigma of 0.02
 C02F-C02G \\sim C10-C14
 with sigma of 0.02
 C02F-C02K \\sim C10-C02L
 with sigma of 0.02
 C02H-C02J \\sim C11-C13
 with sigma of 0.02
 C02H-C02K \\sim C11-C02L
 with sigma of 0.02
 C00V-C021 \\sim C00V-C8
 with sigma of 0.04
 C021-C02G \\sim C8-C14
 with sigma of 0.04
 C021-C02I \\sim C8-C12
 with sigma of 0.04
 C021-C02J \\sim C8-C13
 with sigma of 0.04
 C021-C02K \\sim C8-C02L
 with sigma of 0.04
 C02D-C02F \\sim C9-C10
 with sigma of 0.04
 C02D-C02H \\sim C9-C11
 with sigma of 0.04
 C02F-C02H \\sim C10-C11
 with sigma of 0.04
 C02G-C02K \\sim C14-C02L
 with sigma of 0.04
 C02I-C02J \\sim C12-C13
 with sigma of 0.04
 C02J-C02K \\sim C13-C02L
 with sigma of 0.04
3. Uiso/Uaniso restraints and constraints
Uanis(C021) \\sim Ueq, Uanis(C02D) \\sim Ueq, Uanis(C02F) \\sim Ueq,
Uanis(C02G) \\sim Ueq, Uanis(C02H) \\sim Ueq, Uanis(C02I) \\sim Ueq,
Uanis(C02J) \\sim Ueq, Uanis(C02K) \\sim Ueq, Uanis(C8) \\sim Ueq, Uanis(C9)
\\sim Ueq, Uanis(C10) \\sim Ueq, Uanis(C11) \\sim Ueq, Uanis(C12) \\sim Ueq,
Uanis(C13) \\sim Ueq, Uanis(C02L) \\sim Ueq, Uanis(C14) \\sim Ueq, Uanis(N00I)
\\sim Ueq, Uanis(N00J) \\sim Ueq: with sigma of 0.002 and sigma for terminal
atoms of 0.004
Uanis(N018) \\sim Ueq, Uanis(C01C) \\sim Ueq, Uanis(C01G) \\sim Ueq,
Uanis(C01L) \\sim Ueq, Uanis(C01S) \\sim Ueq, Uanis(C01T) \\sim Ueq,
Uanis(C01V) \\sim Ueq, Uanis(C01W) \\sim Ueq, Uanis(C020) \\sim Ueq,
Uanis(C022) \\sim Ueq, Uanis(C026) \\sim Ueq, Uanis(C028) \\sim Ueq,
Uanis(C029) \\sim Ueq, Uanis(C02A) \\sim Ueq, Uanis(C02B) \\sim Ueq,
Uanis(C02C) \\sim Ueq, Uanis(N0) \\sim Ueq, Uanis(C1) \\sim Ueq, Uanis(C2)
\\sim Ueq, Uanis(C0) \\sim Ueq, Uanis(C3) \\sim Ueq, Uanis(C4) \\sim Ueq,
Uanis(C5) \\sim Ueq, Uanis(C6) \\sim Ueq, Uanis(C7) \\sim Ueq, Uanis(C02E)
\\sim Ueq, Uanis(C01Y) \\sim Ueq, Uanis(C024) \\sim Ueq, Uanis(C01R) \\sim Ueq:
with sigma of 0.002 and sigma for terminal atoms of 0.004
4. Others
 Sof(N0)=Sof(C1)=Sof(C2)=Sof(C0)=Sof(H0A)=Sof(H0B)=Sof(H0C)=Sof(C3)=Sof(C4)=
 Sof(H4)=Sof(C5)=Sof(H5)=Sof(C6)=Sof(H6)=Sof(C7)=Sof(H7A)=Sof(H7B)=Sof(H7C)=1-
 FVAR(1)
 Sof(N018)=Sof(C01V)=Sof(C01W)=Sof(C022)=Sof(H02Q)=Sof(H02R)=Sof(H02S)=
 Sof(C026)=Sof(C028)=Sof(H028)=Sof(C02A)=Sof(H02Z)=Sof(C02B)=Sof(H02)=Sof(H)=
 Sof(HA)=Sof(C02C)=Sof(H1)=FVAR(1)
 Sof(N00J)=Sof(H00J)=Sof(C8)=Sof(C9)=Sof(C10)=Sof(C11)=Sof(H11)=Sof(C12)=
 Sof(H12A)=Sof(H12B)=Sof(H12C)=Sof(C13)=Sof(H13)=Sof(C02L)=Sof(H02P)=Sof(C14)=
 Sof(H14A)=Sof(H14B)=Sof(H14C)=1-FVAR(2)
 Sof(N00I)=Sof(C021)=Sof(C02D)=Sof(C02F)=Sof(C02G)=Sof(H02G)=Sof(H02H)=
 Sof(H02I)=Sof(C02H)=Sof(H02J)=Sof(C02I)=Sof(H02K)=Sof(H02L)=Sof(H02M)=
 Sof(C02J)=Sof(H02N)=Sof(C02K)=Sof(H02O)=Sof(H00I)=FVAR(2)
5.a Secondary CH2 refined with riding coordinates:
 C00H(H00A,H00B)
5.b Aromatic/amide H refined with riding coordinates:
 C00M(H00M), C012(H012), C017(H017), C01E(H01E), C01K(H01K), C01M(H01M),
 C01O(H01O), C01Q(H01Q), C01U(H01U), C01X(H01X), C028(H028), C02A(H02Z),
 C02C(H1), C02H(H02J), C02J(H02N), C02K(H02O), C4(H4), C5(H5), C6(H6),
 N00J(H00J), C11(H11), C13(H13), C02L(H02P)
5.c Idealised Me refined as rotating group:
 C00T(H00C,H00D,H00E), C014(H01A,H01B,H01C), C01H(H01D,H01F,H01G), C01L(H01H,
 H01I,H01J), C01T(H01L,H01N,H01P), C01Z(H01R,H01S,H01T), C022(H02Q,H02R,H02S),
 C023(H02A,H02B,H02C), C024(H02T,H02U,H02V), C025(H02D,H02E,H02F), C029(H02W,
 H02X,H02Y), C02B(H02,H,HA), C02E(H2,HB,HC), C02G(H02G,H02H,H02I), C02I(H02K,
 H02L,H02M), C0(H0A,H0B,H0C), C7(H7A,H7B,H7C), C12(H12A,H12B,H12C), C14(H14A,
 H14B,H14C)
;
_olex2_submission_special_instructions 'No special instructions were received'

loop_
_space_group_symop_operation_xyz
'x, y, z'
'-x, -y, -z'

loop_
_atom_site_label
_atom_site_type_symbol
_atom_site_fract_x
_atom_site_fract_y
_atom_site_fract_z
_atom_site_U_iso_or_equiv
_atom_site_adp_type
_atom_site_occupancy
_atom_site_site_symmetry_order
_atom_site_calc_flag
_atom_site_refinement_flags_posn
_atom_site_refinement_flags_adp
_atom_site_refinement_flags_occupancy
_atom_site_disorder_assembly
_atom_site_disorder_group
F001 F 0.11948(7) 0.58522(6) 0.26598(4) 0.03607(19) Uani 1 1 d . . . . .
F002 F 0.25607(8) 0.51617(6) 0.37230(4) 0.0389(2) Uani 1 1 d . . . . .
F003 F 0.28360(9) 0.51944(7) 0.10121(4) 0.0410(2) Uani 1 1 d . . . . .
F004 F 0.30928(9) 0.31685(6) 0.25804(5) 0.0410(2) Uani 1 1 d . . . . .
F005 F 0.40745(10) 0.24185(7) 0.19151(6) 0.0520(3) Uani 1 1 d . . . . .
F006 F 0.08031(9) 0.39608(8) 0.07482(5) 0.0511(3) Uani 1 1 d . . . . .
F007 F 0.06466(9) 0.29172(7) 0.18103(5) 0.0469(2) Uani 1 1 d . . . . .
F008 F 0.38590(12) 0.44484(9) 0.03614(5) 0.0587(3) Uani 1 1 d . . . . .
F009 F 0.13617(11) 0.41232(8) 0.43856(6) 0.0551(3) Uani 1 1 d . . . . .
F00A F -0.06920(9) 0.61317(8) 0.19831(6) 0.0538(3) Uani 1 1 d . . . . .
F00B F 0.44645(12) 0.30297(9) 0.07907(6) 0.0638(3) Uani 1 1 d . . . . .
F00C F -0.05302(10) 0.18723(7) 0.25047(7) 0.0617(3) Uani 1 1 d . . . . .
F00D F -0.02088(12) 0.24651(8) 0.38002(7) 0.0653(4) Uani 1 1 d . . . . .
F00E F -0.10390(11) 0.42733(10) 0.00915(6) 0.0721(4) Uani 1 1 d . . . . .
F00F F -0.18520(10) 0.53496(10) 0.06883(7) 0.0726(4) Uani 1 1 d . . . . .
C00G C 0.42437(11) 0.61576(9) 0.23647(6) 0.0255(2) Uani 1 1 d . . . . .
C00H C 0.34054(11) 0.56417(9) 0.26807(6) 0.0249(2) Uani 1 1 d . . . . .
H00A H 0.308542 0.605989 0.283871 0.030 Uiso 1 1 calc R U . . .
H00B H 0.383405 0.544994 0.308273 0.030 Uiso 1 1 calc R U . . .
N00I N 0.5083(3) 0.8357(2) 0.2738(2) 0.0309(7) Uani 0.538(5) 1 d D U P A 1
C00J C 0.06947(12) 0.54618(11) 0.20134(7) 0.0336(3) Uani 1 1 d . . . . .
C00K C 0.52361(11) 0.60053(9) 0.23776(6) 0.0266(2) Uani 1 1 d . . . . .
C00L C 0.71635(12) 0.74295(9) 0.33893(7) 0.0296(3) Uani 1 1 d . . . . .
C00M C 0.70269(14) 0.70418(11) 0.39532(7) 0.0354(3) Uani 1 1 d . . . . .
H00M H 0.628838 0.665408 0.393897 0.043 Uiso 1 1 calc R U . . .
C00N C 0.28407(12) 0.41920(9) 0.18118(7) 0.0289(3) Uani 1 1 d . . . . .
C00O C 0.18156(13) 0.43516(10) 0.33844(7) 0.0329(3) Uani 1 1 d . . . . .
C00P C 0.16892(12) 0.40952(9) 0.27226(7) 0.0298(3) Uani 1 1 d . . . . .
C00Q C 0.32071(13) 0.34920(10) 0.20137(7) 0.0321(3) Uani 1 1 d . . . . .
C00R C 0.11717(12) 0.49354(10) 0.17394(7) 0.0322(3) Uani 1 1 d . . . . .
C00S C 0.31056(13) 0.44925(11) 0.12498(7) 0.0336(3) Uani 1 1 d . . . . .
C00T C 0.55846(12) 0.52771(10) 0.27041(8) 0.0319(3) Uani 1 1 d . . . . .
H00C H 0.505624 0.498295 0.294329 0.048 Uiso 1 1 calc R U . . .
H00D H 0.636503 0.553895 0.302137 0.048 Uiso 1 1 calc R U . . .
H00E H 0.556005 0.483379 0.236077 0.048 Uiso 1 1 calc R U . . .
C00U C 0.37432(14) 0.30967(11) 0.16821(9) 0.0388(3) Uani 1 1 d . . . . .
C00V C 0.51744(13) 0.76464(10) 0.25659(8) 0.0337(3) Uani 1 1 d D . . . .
C00W C 0.36382(15) 0.41202(13) 0.09004(8) 0.0418(4) Uani 1 1 d . . . . .
C00X C 0.60214(12) 0.66377(10) 0.20572(7) 0.0311(3) Uani 1 1 d . . . . .
C00Y C -0.02908(13) 0.56186(13) 0.16760(9) 0.0428(4) Uani 1 1 d . . . . .
C00Z C 0.41310(12) 0.69986(11) 0.20390(8) 0.0357(3) Uani 1 1 d . . . . .
C010 C 0.12007(14) 1.03035(11) 0.26165(8) 0.0383(3) Uani 1 1 d . . . . .
C011 C 0.05160(14) 0.45389(12) 0.10838(8) 0.0410(4) Uani 1 1 d . . . . .
C012 C 0.20797(15) 1.11365(10) 0.28275(8) 0.0386(3) Uani 1 1 d . . . . .
H012 H 0.254985 1.135485 0.255761 0.046 Uiso 1 1 calc R U . . .
C013 C 0.11959(16) 0.38188(12) 0.37471(9) 0.0413(3) Uani 1 1 d . . . . .
C014 C 0.70664(13) 0.64146(12) 0.20514(9) 0.0398(3) Uani 1 1 d . . . . .
H01A H 0.681951 0.585183 0.175044 0.060 Uiso 1 1 calc R U . . .
H01B H 0.747656 0.634788 0.250536 0.060 Uiso 1 1 calc R U . . .
H01C H 0.757559 0.690038 0.189473 0.060 Uiso 1 1 calc R U . . .
C015 C 0.39534(16) 0.34103(13) 0.11193(9) 0.0445(4) Uani 1 1 d . . . . .
C016 C 0.08660(13) 0.32428(11) 0.24561(8) 0.0372(3) Uani 1 1 d . . . . .
C017 C 0.82670(15) 0.79929(12) 0.34305(10) 0.0457(4) Uani 1 1 d . . . . .
H017 H 0.838817 0.826002 0.305131 0.055 Uiso 1 1 calc R U . . .
N018 N 0.2886(2) 0.9434(2) 0.20900(17) 0.0400(6) Uani 0.679(6) 1 d D U P B 1
C019 C 0.04050(16) 0.29878(12) 0.34529(10) 0.0465(4) Uani 1 1 d . . . . .
C01A C 0.53604(14) 0.68515(14) 0.14065(8) 0.0435(4) Uani 1 1 d . . . . .
C01B C -0.08804(15) 0.52227(15) 0.10207(10) 0.0516(5) Uani 1 1 d . . . . .
C01C C -0.01382(16) 0.84698(12) 0.09282(9) 0.0453(4) Uani 1 1 d . U . . .
C01D C 0.02419(14) 0.26930(11) 0.28015(10) 0.0445(4) Uani 1 1 d . . . . .
C01E C 0.79453(18) 0.72099(14) 0.45341(9) 0.0486(4) Uani 1 1 d . . . . .
H01E H 0.783417 0.693792 0.491337 0.058 Uiso 1 1 calc R U . . .
C01F C 0.44151(15) 0.70153(14) 0.13826(9) 0.0468(4) Uani 1 1 d . . . . .
C01G C 0.07874(17) 0.85498(13) 0.07533(10) 0.0507(4) Uani 1 1 d . U . . .
C01H C 0.30285(15) 0.71668(14) 0.19876(11) 0.0497(5) Uani 1 1 d . . . . .
H01D H 0.292434 0.717538 0.242845 0.075 Uiso 1 1 calc R U . . .
H01F H 0.237666 0.668696 0.166858 0.075 Uiso 1 1 calc R U . . .
H01G H 0.307546 0.774622 0.183267 0.075 Uiso 1 1 calc R U . . .
C01I C -0.04715(16) 0.46780(15) 0.07309(9) 0.0518(5) Uani 1 1 d . . . . .
C01J C -0.01139(16) 0.92801(12) 0.13515(9) 0.0444(4) Uani 1 1 d . . . . .
C01K C 0.22851(19) 1.16572(12) 0.34262(9) 0.0486(4) Uani 1 1 d . . . . .
H01K H 0.287515 1.223269 0.355366 0.058 Uiso 1 1 calc R U . . .
C01L C 0.09352(18) 0.78179(14) 0.03529(10) 0.0552(5) Uani 1 1 d . U . . .
H01H H 0.147851 0.758538 0.064843 0.083 Uiso 1 1 calc R U . . .
H01I H 0.122921 0.806409 -0.000360 0.083 Uiso 1 1 calc R U . . .
H01J H 0.019369 0.732995 0.015425 0.083 Uiso 1 1 calc R U . . .
C01M C 0.05325(19) 1.00111(14) 0.30320(11) 0.0557(5) Uani 1 1 d . . . . .
H01M H -0.009024 0.945337 0.289598 0.067 Uiso 1 1 calc R U . . .
B01N B 0.61523(13) 0.72420(10) 0.27220(8) 0.0277(3) Uani 1 1 d . . . . .
C01O C 0.1635(2) 1.13407(14) 0.38348(10) 0.0537(5) Uani 1 1 d . . . . .
H01O H 0.179103 1.168860 0.424969 0.064 Uiso 1 1 calc R U . . .
B01P B 0.22891(12) 0.47218(10) 0.22246(7) 0.0267(3) Uani 1 1 d . . . . .
C01Q C 0.0762(2) 1.05198(16) 0.36388(11) 0.0600(5) Uani 1 1 d . . . . .
H01Q H 0.031241 1.029902 0.391925 0.072 Uiso 1 1 calc R U . . .
C01R C 0.03892(19) 1.01495(12) 0.10737(10) 0.0518(5) Uani 1 1 d . U . . .
C01S C 0.20377(16) 0.95011(12) 0.17917(10) 0.0507(5) Uani 1 1 d D U . . .
C01T C -0.11806(17) 0.76246(13) 0.07452(11) 0.0527(5) Uani 1 1 d . U . . .
H01L H -0.108645 0.717918 0.045684 0.079 Uiso 1 1 calc R U . . .
H01N H -0.186028 0.775992 0.050612 0.079 Uiso 1 1 calc R U . . .
H01P H -0.127399 0.738401 0.115348 0.079 Uiso 1 1 calc R U . . .
C01U C 0.91826(17) 0.81680(15) 0.40113(12) 0.0621(6) Uani 1 1 d . . . . .
H01U H 0.992177 0.856063 0.403081 0.075 Uiso 1 1 calc R U . . .
C01V C 0.3126(3) 0.9472(2) 0.27963(18) 0.0378(7) Uani 0.679(6) 1 d D U P B 1
C01W C 0.2412(3) 0.8848(2) 0.30828(17) 0.0419(7) Uani 0.679(6) 1 d D U P B 1
C01X C 0.90276(19) 0.77755(16) 0.45622(11) 0.0616(6) Uani 1 1 d . . . . .
H01X H 0.965977 0.789156 0.496008 0.074 Uiso 1 1 calc R U . . .
C01Y C 0.13223(19) 1.02113(13) 0.08909(10) 0.0584(5) Uani 1 1 d . U . . .
C01Z C -0.12451(17) 0.91782(15) 0.14733(10) 0.0522(4) Uani 1 1 d . . . . .
H01R H -0.184302 0.910158 0.104376 0.078 Uiso 1 1 calc R U . . .
H01S H -0.114857 0.971667 0.175777 0.078 Uiso 1 1 calc R U . . .
H01T H -0.146791 0.865127 0.169628 0.078 Uiso 1 1 calc R U . . .
C020 C 0.17806(18) 0.94461(14) 0.10311(11) 0.0588(5) Uani 1 1 d . U . . .
C021 C 0.6072(3) 0.9014(2) 0.3239(2) 0.0351(7) Uani 0.538(5) 1 d D U P A 1
C022 C 0.1303(4) 0.8112(3) 0.2648(3) 0.0508(11) Uani 0.679(6) 1 d D U P B 1
H02Q H 0.067214 0.834208 0.255483 0.076 Uiso 0.679(6) 1 calc R U P B 1
H02R H 0.113227 0.759324 0.288576 0.076 Uiso 0.679(6) 1 calc R U P B 1
H02S H 0.139361 0.793039 0.222584 0.076 Uiso 0.679(6) 1 calc R U P B 1
C023 C 0.57743(19) 0.6820(2) 0.08150(10) 0.0671(7) Uani 1 1 d . . . . .
H02A H 0.653780 0.728026 0.091466 0.101 Uiso 1 1 calc R U . . .
H02B H 0.524175 0.693362 0.042179 0.101 Uiso 1 1 calc R U . . .
H02C H 0.581293 0.622623 0.072337 0.101 Uiso 1 1 calc R U . . .
C024 C -0.0146(3) 1.08587(14) 0.10467(12) 0.0674(6) Uani 1 1 d . U . . .
H02T H -0.094686 1.060804 0.075531 0.101 Uiso 1 1 calc R U . . .
H02U H 0.027519 1.137134 0.086849 0.101 Uiso 1 1 calc R U . . .
H02V H -0.011551 1.105769 0.149863 0.101 Uiso 1 1 calc R U . . .
C025 C 0.36209(19) 0.7196(2) 0.07713(12) 0.0731(8) Uani 1 1 d . . . . .
H02D H 0.283232 0.679633 0.070135 0.110 Uiso 1 1 calc R U . . .
H02E H 0.384105 0.708762 0.037933 0.110 Uiso 1 1 calc R U . . .
H02F H 0.367199 0.782242 0.083506 0.110 Uiso 1 1 calc R U . . .
C026 C 0.4150(2) 1.0127(2) 0.32095(18) 0.0408(7) Uani 0.679(6) 1 d D U P B 1
B027 B 0.10344(18) 0.97142(12) 0.19576(10) 0.0423(4) Uani 1 1 d . . . . .
C028 C 0.3687(4) 0.9581(3) 0.41920(19) 0.0563(9) Uani 0.679(6) 1 d D U P B 1
H028 H 0.386991 0.962988 0.466489 0.068 Uiso 0.679(6) 1 calc R U P B 1
C029 C 0.2842(2) 0.95280(19) 0.08304(14) 0.0844(9) Uani 1 1 d . U . . .
H02W H 0.264835 0.950283 0.034356 0.127 Uiso 1 1 calc R U . . .
H02X H 0.310217 0.903225 0.096852 0.127 Uiso 1 1 calc R U . . .
H02Y H 0.345432 1.010123 0.105099 0.127 Uiso 1 1 calc R U . . .
C02A C 0.2711(3) 0.8925(3) 0.37828(18) 0.0542(9) Uani 0.679(6) 1 d D U P B 1
H02Z H 0.222571 0.851174 0.397735 0.065 Uiso 0.679(6) 1 calc R U P B 1
C02B C 0.4901(3) 1.0796(2) 0.2907(2) 0.0520(8) Uani 0.679(6) 1 d D U P B 1
H02 H 0.495743 1.049059 0.251423 0.078 Uiso 0.679(6) 1 calc R U P B 1
H H 0.566645 1.107870 0.323720 0.078 Uiso 0.679(6) 1 calc R U P B 1
HA H 0.457031 1.125693 0.277049 0.078 Uiso 0.679(6) 1 calc R U P B 1
C02C C 0.4413(3) 1.0179(2) 0.39038(17) 0.0517(8) Uani 0.679(6) 1 d D U P B 1
H1 H 0.509731 1.062936 0.418629 0.062 Uiso 0.679(6) 1 calc R U P B 1
C02D C 0.6850(3) 0.9659(2) 0.3011(3) 0.0435(8) Uani 0.538(5) 1 d D U P A 1
C02E C 0.1931(3) 1.09839(16) 0.05906(13) 0.0828(9) Uani 1 1 d . U . . .
H2 H 0.271718 1.128749 0.089193 0.124 Uiso 1 1 calc R U . . .
HB H 0.152514 1.140940 0.052703 0.124 Uiso 1 1 calc R U . . .
HC H 0.194665 1.075857 0.015696 0.124 Uiso 1 1 calc R U . . .
C02F C 0.6212(4) 0.8971(3) 0.3900(3) 0.0471(10) Uani 0.538(5) 1 d D U P A 1
C02G C 0.5468(7) 0.8309(6) 0.4245(5) 0.076(2) Uani 0.538(5) 1 d D U P A 1
H02G H 0.472198 0.838071 0.414299 0.114 Uiso 0.538(5) 1 calc R U P A 1
H02H H 0.585324 0.843500 0.473058 0.114 Uiso 0.538(5) 1 calc R U P A 1
H02I H 0.535629 0.769241 0.408025 0.114 Uiso 0.538(5) 1 calc R U P A 1
C02H C 0.7983(4) 1.0208(3) 0.4179(3) 0.0547(11) Uani 0.538(5) 1 d D U P A 1
H02J H 0.866705 1.060107 0.450450 0.066 Uiso 0.538(5) 1 calc R U P A 1
C02I C 0.6641(5) 0.9666(3) 0.2280(3) 0.0592(12) Uani 0.538(5) 1 d D U P A 1
H02K H 0.665942 0.910894 0.207950 0.089 Uiso 0.538(5) 1 calc R U P A 1
H02L H 0.723711 1.018116 0.220932 0.089 Uiso 0.538(5) 1 calc R U P A 1
H02M H 0.588867 0.971083 0.207040 0.089 Uiso 0.538(5) 1 calc R U P A 1
C02J C 0.7813(4) 1.0282(3) 0.3492(3) 0.0572(11) Uani 0.538(5) 1 d D U P A 1
H02N H 0.834620 1.074829 0.336046 0.069 Uiso 0.538(5) 1 calc R U P A 1
C02K C 0.7215(5) 0.9607(4) 0.4378(3) 0.0684(13) Uani 0.538(5) 1 d D U P A 1
H02O H 0.733167 0.959782 0.484304 0.082 Uiso 0.538(5) 1 calc R U P A 1
N0 N 0.2963(4) 0.9220(3) 0.2286(2) 0.0224(9) Uani 0.321(6) 1 d D U P B 2
C1 C 0.3046(5) 0.9242(4) 0.2975(3) 0.0272(11) Uani 0.321(6) 1 d D U P B 2
C2 C 0.2259(6) 0.8581(5) 0.3188(3) 0.0357(14) Uani 0.321(6) 1 d D U P B 2
C0 C 0.1226(9) 0.7858(6) 0.2712(5) 0.0428(19) Uani 0.321(6) 1 d D U P B 2
H0A H 0.060647 0.809369 0.254810 0.064 Uiso 0.321(6) 1 calc R U P B 2
H0B H 0.097378 0.734747 0.294537 0.064 Uiso 0.321(6) 1 calc R U P B 2
H0C H 0.142204 0.766105 0.233358 0.064 Uiso 0.321(6) 1 calc R U P B 2
C3 C 0.3973(5) 0.9933(4) 0.3438(3) 0.0350(13) Uani 0.321(6) 1 d D U P B 2
C4 C 0.3270(6) 0.9245(5) 0.4319(3) 0.0520(17) Uani 0.321(6) 1 d D U P B 2
H4 H 0.335206 0.925022 0.478123 0.062 Uiso 0.321(6) 1 calc R U P B 2
C5 C 0.2397(6) 0.8582(5) 0.3857(3) 0.0455(15) Uani 0.321(6) 1 d D U P B 2
H5 H 0.187841 0.811728 0.399923 0.055 Uiso 0.321(6) 1 calc R U P B 2
C6 C 0.4045(6) 0.9916(5) 0.4112(3) 0.0374(13) Uani 0.321(6) 1 d D U P B 2
H6 H 0.464556 1.037885 0.444030 0.045 Uiso 0.321(6) 1 calc R U P B 2
C7 C 0.4762(6) 1.0647(5) 0.3208(4) 0.0475(16) Uani 0.321(6) 1 d D U P B 2
H7A H 0.479415 1.041403 0.278133 0.071 Uiso 0.321(6) 1 calc R U P B 2
H7B H 0.552861 1.085058 0.354243 0.071 Uiso 0.321(6) 1 calc R U P B 2
H7C H 0.448952 1.115152 0.314728 0.071 Uiso 0.321(6) 1 calc R U P B 2
N00J N 0.5247(3) 0.8390(2) 0.2979(2) 0.0258(7) Uani 0.462(5) 1 d D U P A 2
H00J H 0.461199 0.850800 0.289823 0.031 Uiso 0.462(5) 1 calc R U P A 2
C8 C 0.6216(3) 0.8986(3) 0.3515(3) 0.0313(8) Uani 0.462(5) 1 d D U P A 2
C9 C 0.7056(4) 0.9645(3) 0.3353(3) 0.0441(10) Uani 0.462(5) 1 d D U P A 2
C10 C 0.6226(5) 0.8860(4) 0.4157(3) 0.0503(12) Uani 0.462(5) 1 d D U P A 2
C11 C 0.7960(6) 1.0062(5) 0.4547(4) 0.0801(18) Uani 0.462(5) 1 d D U P A 2
H11 H 0.859743 1.042107 0.491654 0.096 Uiso 0.462(5) 1 calc R U P A 2
C12 C 0.7023(6) 0.9730(4) 0.2657(4) 0.0633(14) Uani 0.462(5) 1 d D U P A 2
H12A H 0.714969 0.921862 0.246633 0.095 Uiso 0.462(5) 1 calc R U P A 2
H12B H 0.762360 1.028936 0.264816 0.095 Uiso 0.462(5) 1 calc R U P A 2
H12C H 0.627241 0.973997 0.239396 0.095 Uiso 0.462(5) 1 calc R U P A 2
C13 C 0.7970(5) 1.0256(4) 0.3884(4) 0.0555(13) Uani 0.462(5) 1 d D U P A 2
H13 H 0.854482 1.075460 0.381157 0.067 Uiso 0.462(5) 1 calc R U P A 2
C02L C 0.7119(6) 0.9412(5) 0.4682(4) 0.0774(18) Uani 0.462(5) 1 d D U P A 2
H02P H 0.714789 0.934102 0.513039 0.093 Uiso 0.462(5) 1 calc R U P A 2
C14 C 0.5158(8) 0.8110(7) 0.4167(6) 0.074(2) Uani 0.462(5) 1 d D U P A 2
H14A H 0.447813 0.824254 0.392388 0.111 Uiso 0.462(5) 1 calc R U P A 2
H14B H 0.518032 0.805942 0.463128 0.111 Uiso 0.462(5) 1 calc R U P A 2
H14C H 0.512496 0.754220 0.395135 0.111 Uiso 0.462(5) 1 calc R U P A 2
H00I H 0.441(5) 0.849(4) 0.254(3) 0.089 Uiso 0.538(5) 1 d . U P A 1

loop_
_atom_site_aniso_label
_atom_site_aniso_U_11
_atom_site_aniso_U_22
_atom_site_aniso_U_33
_atom_site_aniso_U_23
_atom_site_aniso_U_13
_atom_site_aniso_U_12
F001 0.0298(4) 0.0483(5) 0.0312(4) -0.0025(4) 0.0089(3) 0.0169(4)
F002 0.0455(5) 0.0389(5) 0.0265(4) -0.0007(3) 0.0130(4) 0.0071(4)
F003 0.0481(5) 0.0549(6) 0.0268(4) 0.0072(4) 0.0121(4) 0.0270(5)
F004 0.0470(5) 0.0365(5) 0.0481(5) 0.0117(4) 0.0240(4) 0.0177(4)
F005 0.0618(7) 0.0379(5) 0.0683(7) 0.0038(5) 0.0286(6) 0.0268(5)
F006 0.0425(5) 0.0640(7) 0.0343(5) -0.0200(5) -0.0038(4) 0.0202(5)
F007 0.0393(5) 0.0407(5) 0.0477(5) -0.0143(4) 0.0150(4) -0.0011(4)
F008 0.0771(8) 0.0873(9) 0.0326(5) 0.0103(5) 0.0298(5) 0.0450(7)
F009 0.0746(8) 0.0593(7) 0.0435(6) 0.0158(5) 0.0355(6) 0.0239(6)
F00A 0.0329(5) 0.0658(7) 0.0660(7) -0.0020(6) 0.0108(5) 0.0276(5)
F00B 0.0830(9) 0.0758(8) 0.0586(7) 0.0003(6) 0.0400(7) 0.0472(7)
F00C 0.0478(6) 0.0372(5) 0.0909(9) -0.0028(6) 0.0337(6) -0.0050(5)
F00D 0.0701(8) 0.0539(7) 0.0871(9) 0.0254(6) 0.0551(7) 0.0136(6)
F00E 0.0537(7) 0.0947(10) 0.0420(6) -0.0195(6) -0.0215(5) 0.0294(7)
F00F 0.0396(6) 0.0890(10) 0.0739(8) -0.0023(7) -0.0154(6) 0.0348(6)
C00G 0.0220(5) 0.0302(6) 0.0221(5) 0.0021(4) 0.0047(4) 0.0091(5)
C00H 0.0227(5) 0.0287(6) 0.0225(5) 0.0021(4) 0.0064(4) 0.0089(5)
N00I 0.0293(12) 0.0300(11) 0.0353(14) 0.0070(11) 0.0130(11) 0.0104(9)
C00J 0.0222(6) 0.0426(8) 0.0318(7) -0.0008(6) 0.0046(5) 0.0107(5)
C00K 0.0222(5) 0.0302(6) 0.0251(5) -0.0001(5) 0.0054(4) 0.0090(5)
C00L 0.0285(6) 0.0255(6) 0.0326(6) -0.0005(5) 0.0095(5) 0.0075(5)
C00M 0.0383(8) 0.0365(7) 0.0314(7) 0.0007(6) 0.0109(6) 0.0139(6)
C00N 0.0260(6) 0.0308(6) 0.0258(6) -0.0039(5) 0.0065(5) 0.0073(5)
C00O 0.0323(7) 0.0333(7) 0.0330(7) 0.0033(5) 0.0128(6) 0.0100(5)
C00P 0.0254(6) 0.0302(6) 0.0334(6) 0.0002(5) 0.0108(5) 0.0088(5)
C00Q 0.0307(7) 0.0283(6) 0.0343(7) -0.0028(5) 0.0113(5) 0.0068(5)
C00R 0.0240(6) 0.0392(7) 0.0282(6) -0.0030(5) 0.0037(5) 0.0097(5)
C00S 0.0331(7) 0.0425(8) 0.0236(6) -0.0028(5) 0.0058(5) 0.0151(6)
C00T 0.0259(6) 0.0295(6) 0.0377(7) -0.0002(5) 0.0053(5) 0.0113(5)
C00U 0.0396(8) 0.0325(7) 0.0444(8) -0.0053(6) 0.0134(7) 0.0143(6)
C00V 0.0310(7) 0.0286(6) 0.0530(9) 0.0183(6) 0.0253(6) 0.0133(5)
C00W 0.0450(9) 0.0536(10) 0.0282(7) -0.0032(6) 0.0138(6) 0.0188(7)
C00X 0.0246(6) 0.0421(7) 0.0291(6) 0.0051(5) 0.0115(5) 0.0125(5)
C00Y 0.0263(7) 0.0520(9) 0.0481(9) -0.0011(7) 0.0070(6) 0.0168(7)
C00Z 0.0265(6) 0.0452(8) 0.0439(8) 0.0221(7) 0.0151(6) 0.0185(6)
C010 0.0407(8) 0.0335(7) 0.0415(8) -0.0040(6) 0.0215(7) 0.0080(6)
C011 0.0320(7) 0.0517(9) 0.0313(7) -0.0086(6) -0.0007(6) 0.0159(7)
C012 0.0461(9) 0.0315(7) 0.0376(8) 0.0003(6) 0.0166(7) 0.0110(6)
C013 0.0474(9) 0.0443(9) 0.0418(8) 0.0114(7) 0.0253(7) 0.0182(7)
C014 0.0292(7) 0.0541(9) 0.0409(8) 0.0005(7) 0.0152(6) 0.0183(7)
C015 0.0465(9) 0.0515(10) 0.0398(8) -0.0092(7) 0.0165(7) 0.0223(8)
C016 0.0302(7) 0.0345(7) 0.0444(8) -0.0033(6) 0.0150(6) 0.0066(6)
C017 0.0330(8) 0.0400(8) 0.0537(10) 0.0022(7) 0.0129(7) 0.0011(6)
N018 0.0398(11) 0.0367(11) 0.0400(12) -0.0059(9) 0.0173(10) 0.0063(9)
C019 0.0457(9) 0.0411(9) 0.0641(11) 0.0163(8) 0.0352(9) 0.0138(7)
C01A 0.0324(7) 0.0692(11) 0.0299(7) 0.0164(7) 0.0135(6) 0.0156(7)
C01B 0.0285(7) 0.0627(12) 0.0534(10) 0.0003(9) -0.0049(7) 0.0201(8)
C01C 0.0439(8) 0.0364(7) 0.0453(8) -0.0080(6) 0.0197(7) -0.0019(6)
C01D 0.0333(8) 0.0330(7) 0.0658(11) 0.0007(7) 0.0229(8) 0.0047(6)
C01E 0.0555(11) 0.0547(10) 0.0313(7) -0.0026(7) 0.0040(7) 0.0239(9)
C01F 0.0333(8) 0.0700(12) 0.0399(8) 0.0298(8) 0.0133(7) 0.0186(8)
C01G 0.0492(9) 0.0432(8) 0.0487(9) -0.0173(7) 0.0233(7) -0.0016(7)
C01H 0.0326(8) 0.0602(11) 0.0742(13) 0.0400(10) 0.0253(8) 0.0291(8)
C01I 0.0375(9) 0.0658(12) 0.0369(8) -0.0090(8) -0.0082(7) 0.0186(8)
C01J 0.0449(9) 0.0380(8) 0.0444(9) -0.0073(7) 0.0259(7) -0.0015(7)
C01K 0.0632(12) 0.0332(8) 0.0421(9) -0.0051(7) 0.0116(8) 0.0138(8)
C01L 0.0505(10) 0.0542(10) 0.0502(10) -0.0200(8) 0.0136(8) 0.0104(8)
C01M 0.0579(11) 0.0507(10) 0.0561(11) -0.0089(8) 0.0371(10) 0.0017(9)
B01N 0.0250(6) 0.0281(7) 0.0332(7) 0.0073(5) 0.0136(6) 0.0095(5)
C01O 0.0739(13) 0.0547(11) 0.0387(9) -0.0059(8) 0.0199(9) 0.0306(10)
B01P 0.0227(6) 0.0300(7) 0.0244(6) -0.0024(5) 0.0059(5) 0.0080(5)
C01Q 0.0693(13) 0.0694(13) 0.0511(11) -0.0032(9) 0.0383(10) 0.0217(11)
C01R 0.0644(10) 0.0384(8) 0.0441(8) -0.0087(6) 0.0286(8) -0.0007(7)
C01S 0.0399(8) 0.0425(8) 0.0574(9) -0.0240(7) 0.0274(7) -0.0081(6)
C01T 0.0458(9) 0.0404(9) 0.0556(10) -0.0041(8) 0.0180(8) -0.0055(7)
C01U 0.0329(9) 0.0591(12) 0.0687(14) -0.0098(10) 0.0035(9) -0.0027(8)
C01V 0.0365(11) 0.0334(12) 0.0458(13) 0.0004(10) 0.0133(10) 0.0159(9)
C01W 0.0420(14) 0.0378(13) 0.0510(14) 0.0054(11) 0.0156(11) 0.0202(11)
C01X 0.0474(11) 0.0664(13) 0.0486(11) -0.0151(9) -0.0095(9) 0.0165(10)
C01Y 0.0652(11) 0.0430(8) 0.0493(9) -0.0174(7) 0.0337(8) -0.0137(7)
C01Z 0.0470(10) 0.0592(11) 0.0503(10) 0.0007(8) 0.0255(8) 0.0109(8)
C020 0.0515(9) 0.0524(9) 0.0589(10) -0.0252(8) 0.0362(8) -0.0114(7)
C021 0.0357(13) 0.0326(12) 0.0415(15) 0.0030(12) 0.0144(12) 0.0164(10)
C022 0.0447(17) 0.0422(19) 0.071(2) 0.0067(17) 0.0268(15) 0.0148(15)
C023 0.0488(11) 0.124(2) 0.0333(9) 0.0236(11) 0.0214(8) 0.0292(12)
C024 0.0992(17) 0.0428(10) 0.0557(11) -0.0043(8) 0.0357(12) 0.0112(10)
C025 0.0440(10) 0.119(2) 0.0591(13) 0.0547(14) 0.0128(9) 0.0323(12)
C026 0.0370(12) 0.0344(12) 0.0498(13) 0.0040(10) 0.0078(10) 0.0169(9)
B027 0.0452(10) 0.0312(8) 0.0467(10) -0.0078(7) 0.0281(8) -0.0014(7)
C028 0.0558(16) 0.0550(16) 0.0545(15) 0.0181(12) 0.0057(12) 0.0249(13)
C029 0.0648(13) 0.0862(16) 0.0845(15) -0.0387(13) 0.0541(13) -0.0164(11)
C02A 0.0518(15) 0.0528(15) 0.0617(15) 0.0170(12) 0.0140(11) 0.0264(12)
C02B 0.0364(13) 0.0402(14) 0.065(2) 0.0013(13) 0.0064(13) 0.0047(11)
C02C 0.0474(14) 0.0486(13) 0.0512(14) 0.0087(11) -0.0020(11) 0.0228(11)
C02D 0.0460(15) 0.0345(13) 0.0509(17) 0.0051(12) 0.0184(13) 0.0129(11)
C02E 0.0990(18) 0.0566(12) 0.0643(13) -0.0158(10) 0.0503(13) -0.0270(12)
C02F 0.0509(16) 0.0464(15) 0.0522(18) 0.0050(14) 0.0192(14) 0.0256(12)
C02G 0.074(4) 0.073(3) 0.097(4) -0.006(3) 0.033(3) 0.043(3)
C02H 0.0576(17) 0.0475(16) 0.0553(18) 0.0036(14) 0.0177(15) 0.0150(13)
C02I 0.061(2) 0.052(2) 0.071(3) 0.0204(19) 0.041(2) 0.0113(17)
C02J 0.0546(17) 0.0442(15) 0.0688(19) 0.0020(13) 0.0221(14) 0.0114(12)
C02K 0.070(2) 0.066(2) 0.075(2) -0.0010(15) 0.0260(16) 0.0296(15)
N0 0.0218(14) 0.0235(15) 0.0196(15) 0.0001(11) 0.0080(11) 0.0045(11)
C1 0.0305(18) 0.0290(18) 0.0237(17) -0.0002(13) 0.0089(13) 0.0131(14)
C2 0.0354(19) 0.040(2) 0.038(2) 0.0047(15) 0.0175(15) 0.0167(16)
C0 0.044(3) 0.045(4) 0.045(3) 0.011(3) 0.023(2) 0.014(3)
C3 0.0344(18) 0.0357(19) 0.0346(19) 0.0000(14) 0.0065(15) 0.0168(14)
C4 0.053(2) 0.054(2) 0.051(2) 0.0044(16) 0.0161(16) 0.0236(17)
C5 0.045(2) 0.049(2) 0.048(2) 0.0047(15) 0.0142(15) 0.0238(17)
C6 0.0364(19) 0.039(2) 0.0345(19) 0.0033(15) 0.0066(14) 0.0147(15)
C7 0.042(3) 0.043(3) 0.054(3) 0.001(2) 0.010(2) 0.016(2)
N00J 0.0213(11) 0.0250(11) 0.0297(14) 0.0025(11) 0.0056(11) 0.0089(9)
C8 0.0296(13) 0.0288(13) 0.0320(16) -0.0019(12) 0.0047(12) 0.0112(10)
C9 0.0388(15) 0.0349(15) 0.0553(18) 0.0014(13) 0.0124(13) 0.0119(12)
C10 0.0576(19) 0.0488(18) 0.0518(19) 0.0018(14) 0.0161(15) 0.0302(15)
C11 0.079(2) 0.076(2) 0.083(2) 0.0015(17) 0.0187(17) 0.0323(18)
C12 0.065(3) 0.049(2) 0.079(3) 0.013(2) 0.034(3) 0.0144(19)
C13 0.0531(19) 0.0489(18) 0.059(2) 0.0102(17) 0.0159(16) 0.0134(14)
C02L 0.084(2) 0.075(2) 0.077(2) 0.0022(17) 0.0220(17) 0.0383(18)
C14 0.071(4) 0.076(4) 0.086(4) 0.001(3) 0.028(3) 0.037(3)

loop_
_atom_type_symbol
_atom_type_description
_atom_type_scat_dispersion_real
_atom_type_scat_dispersion_imag
_atom_type_scat_source
C C 0.0033 0.0016 'International Tables Vol C Tables 4.2.6.8 and 6.1.1.4'
H H 0.0000 0.0000 'International Tables Vol C Tables 4.2.6.8 and 6.1.1.4'
B B 0.0013 0.0007 'International Tables Vol C Tables 4.2.6.8 and 6.1.1.4'
F F 0.0171 0.0103 'International Tables Vol C Tables 4.2.6.8 and 6.1.1.4'
N N 0.0061 0.0033 'International Tables Vol C Tables 4.2.6.8 and 6.1.1.4'

loop_
_geom_angle_atom_site_label_1
_geom_angle_atom_site_label_2
_geom_angle_atom_site_label_3
_geom_angle
_geom_angle_site_symmetry_1
_geom_angle_site_symmetry_3
_geom_angle_publ_flag
C00H C00G C00Z 121.36(11) . . ?
C00K C00G C00H 124.89(12) . . ?
C00K C00G C00Z 113.51(12) . . ?
C00G C00H H00A 107.6 . . ?
C00G C00H H00B 107.6 . . ?
C00G C00H B01P 119.05(11) . . ?
H00A C00H H00B 107.0 . . ?
B01P C00H H00A 107.6 . . ?
B01P C00H H00B 107.6 . . ?
C00V N00I C021 117.3(3) . . ?
C00V N00I H00I 122(3) . . ?
C021 N00I H00I 120(3) . . ?
F001 C00J C00R 119.79(12) . . ?
F001 C00J C00Y 115.05(14) . . ?
C00Y C00J C00R 125.15(14) . . ?
C00G C00K C00T 123.96(12) . . ?
C00G C00K C00X 117.14(12) . . ?
C00G C00K B01N 91.38(10) . . ?
C00T C00K C00X 118.88(12) . . ?
C00T C00K B01N 119.99(10) . . ?
C00X C00K B01N 54.26(8) . . ?
C00M C00L C017 117.48(15) . . ?
C00M C00L B01N 122.73(13) . . ?
C017 C00L B01N 119.77(14) . . ?
C00L C00M H00M 119.3 . . ?
C01E C00M C00L 121.34(16) . . ?
C01E C00M H00M 119.3 . . ?
C00Q C00N C00S 113.07(13) . . ?
C00Q C00N B01P 125.46(13) . . ?
C00S C00N B01P 121.07(13) . . ?
F002 C00O C00P 121.40(13) . . ?
F002 C00O C013 114.75(13) . . ?
C013 C00O C00P 123.85(15) . . ?
C00O C00P C016 112.94(13) . . ?
C00O C00P B01P 127.30(12) . . ?
C016 C00P B01P 119.38(13) . . ?
F004 C00Q C00N 120.43(13) . . ?
F004 C00Q C00U 115.06(14) . . ?
C00N C00Q C00U 124.46(14) . . ?
C00J C00R B01P 119.96(12) . . ?
C011 C00R C00J 112.52(13) . . ?
C011 C00R B01P 126.85(13) . . ?
F003 C00S C00N 119.46(13) . . ?
F003 C00S C00W 115.92(14) . . ?
C00W C00S C00N 124.63(15) . . ?
C00K C00T H00C 109.5 . . ?
C00K C00T H00D 109.5 . . ?
C00K C00T H00E 109.5 . . ?
H00C C00T H00D 109.5 . . ?
H00C C00T H00E 109.5 . . ?
H00D C00T H00E 109.5 . . ?
F005 C00U C00Q 120.51(15) . . ?
F005 C00U C015 119.95(14) . . ?
C015 C00U C00Q 119.53(15) . . ?
N00I C00V C00Z 114.9(2) . . ?
N00I C00V B01N 136.2(2) . . ?
C00Z C00V B01N 108.80(13) . . ?
N00J C00V C00Z 127.90(19) . . ?
N00J C00V B01N 121.8(2) . . ?
F008 C00W C00S 120.85(16) . . ?
F008 C00W C015 119.95(15) . . ?
C015 C00W C00S 119.19(15) . . ?
C00K C00X C014 115.20(13) . . ?
C00K C00X B01N 75.69(10) . . ?
C014 C00X B01N 116.29(12) . . ?
C01A C00X C00K 112.06(12) . . ?
C01A C00X C014 115.95(13) . . ?
C01A C00X B01N 115.33(13) . . ?
F00A C00Y C00J 121.00(15) . . ?
F00A C00Y C01B 119.86(15) . . ?
C01B C00Y C00J 119.12(16) . . ?
C00V C00Z C00G 93.96(11) . . ?
C00V C00Z C01F 106.68(13) . . ?
C00V C00Z C01H 113.94(15) . . ?
C01F C00Z C00G 110.92(14) . . ?
C01H C00Z C00G 115.19(12) . . ?
C01H C00Z C01F 114.18(14) . . ?
C012 C010 C01M 117.17(15) . . ?
C012 C010 B027 119.89(14) . . ?
C01M C010 B027 122.86(15) . . ?
F006 C011 C00R 121.15(14) . . ?
F006 C011 C01I 114.86(14) . . ?
C01I C011 C00R 123.98(16) . . ?
C010 C012 H012 119.3 . . ?
C010 C012 C01K 121.33(16) . . ?
C01K C012 H012 119.3 . . ?
F009 C013 C00O 120.08(16) . . ?
F009 C013 C019 119.98(15) . . ?
C019 C013 C00O 119.93(16) . . ?
C00X C014 H01A 109.5 . . ?
C00X C014 H01B 109.5 . . ?
C00X C014 H01C 109.5 . . ?
H01A C014 H01B 109.5 . . ?
H01A C014 H01C 109.5 . . ?
H01B C014 H01C 109.5 . . ?
F00B C015 C00U 120.14(17) . . ?
F00B C015 C00W 120.79(17) . . ?
C00U C015 C00W 119.07(14) . . ?
F007 C016 C00P 118.90(14) . . ?
F007 C016 C01D 116.25(14) . . ?
C01D C016 C00P 124.84(15) . . ?
C00L C017 H017 119.4 . . ?
C01U C017 C00L 121.29(19) . . ?
C01U C017 H017 119.4 . . ?
C01S N018 C01V 116.6(3) . . ?
F00D C019 C013 120.44(17) . . ?
F00D C019 C01D 120.43(17) . . ?
C013 C019 C01D 119.13(15) . . ?
C01F C01A C00X 117.85(14) . . ?
C01F C01A C023 123.92(16) . . ?
C023 C01A C00X 118.15(16) . . ?
F00F C01B C00Y 120.14(18) . . ?
F00F C01B C01I 121.46(17) . . ?
C01I C01B C00Y 118.37(15) . . ?
C01G C01C C01J 117.55(15) . . ?
C01G C01C C01T 123.52(17) . . ?
C01T C01C C01J 118.91(16) . . ?
F00C C01D C016 120.80(17) . . ?
F00C C01D C019 119.91(16) . . ?
C019 C01D C016 119.29(15) . . ?
C00M C01E H01E 120.0 . . ?
C00M C01E C01X 119.94(19) . . ?
C01X C01E H01E 120.0 . . ?
C01A C01F C00Z 115.72(14) . . ?
C01A C01F C025 125.28(18) . . ?
C025 C01F C00Z 119.00(17) . . ?
C01C C01G C01L 125.23(17) . . ?
C01C C01G C020 114.91(15) . . ?
C01L C01G C020 119.74(17) . . ?
C00Z C01H H01D 109.5 . . ?
C00Z C01H H01F 109.5 . . ?
C00Z C01H H01G 109.5 . . ?
H01D C01H H01F 109.5 . . ?
H01D C01H H01G 109.5 . . ?
H01F C01H H01G 109.5 . . ?
F00E C01I C011 119.55(18) . . ?
F00E C01I C01B 119.64(16) . . ?
C01B C01I C011 120.80(16) . . ?
C01C C01J C01R 110.00(14) . . ?
C01C C01J C01Z 114.80(15) . . ?
C01C C01J B027 113.22(17) . . ?
C01R C01J B027 82.42(14) . . ?
C01Z C01J C01R 113.92(18) . . ?
C01Z C01J B027 118.13(14) . . ?
C012 C01K H01K 119.9 . . ?
C01O C01K C012 120.23(18) . . ?
C01O C01K H01K 119.9 . . ?
C01G C01L H01H 109.5 . . ?
C01G C01L H01I 109.5 . . ?
C01G C01L H01J 109.5 . . ?
H01H C01L H01I 109.5 . . ?
H01H C01L H01J 109.5 . . ?
H01I C01L H01J 109.5 . . ?
C010 C01M H01M 119.3 . . ?
C01Q C01M C010 121.35(18) . . ?
C01Q C01M H01M 119.3 . . ?
C00L B01N C00K 116.45(11) . . ?
C00L B01N C00V 127.33(13) . . ?
C00L B01N C00X 123.29(12) . . ?
C00V B01N C00K 99.04(11) . . ?
C00V B01N C00X 109.23(12) . . ?
C00X B01N C00K 50.05(8) . . ?
C01K C01O H01O 120.2 . . ?
C01Q C01O C01K 119.63(16) . . ?
C01Q C01O H01O 120.2 . . ?
C00N B01P C00H 105.06(10) . . ?
C00N B01P C00P 112.37(11) . . ?
C00N B01P C00R 113.92(11) . . ?
C00P B01P C00H 110.50(10) . . ?
C00P B01P C00R 100.44(11) . . ?
C00R B01P C00H 114.74(11) . . ?
C01M C01Q H01Q 119.9 . . ?
C01O C01Q C01M 120.23(18) . . ?
C01O C01Q H01Q 119.9 . . ?
C01J C01R B027 49.51(11) . . ?
C01Y C01R C01J 115.2(2) . . ?
C01Y C01R C024 125.64(19) . . ?
C01Y C01R B027 92.05(18) . . ?
C024 C01R C01J 119.13(18) . . ?
C024 C01R B027 121.81(14) . . ?
N018 C01S C020 116.1(2) . . ?
N018 C01S B027 136.6(2) . . ?
C020 C01S B027 107.13(19) . . ?
C020 C01S N0 126.3(2) . . ?
N0 C01S B027 125.6(2) . . ?
C01C C01T H01L 109.5 . . ?
C01C C01T H01N 109.5 . . ?
C01C C01T H01P 109.5 . . ?
H01L C01T H01N 109.5 . . ?
H01L C01T H01P 109.5 . . ?
H01N C01T H01P 109.5 . . ?
C017 C01U H01U 119.9 . . ?
C01X C01U C017 120.20(19) . . ?
C01X C01U H01U 119.9 . . ?
C01W C01V N018 122.4(3) . . ?
C026 C01V N018 117.5(3) . . ?
C026 C01V C01W 120.0(3) . . ?
C01V C01W C022 121.5(3) . . ?
C02A C01W C01V 119.0(3) . . ?
C02A C01W C022 119.5(4) . . ?
C01E C01X H01X 120.1 . . ?
C01U C01X C01E 119.75(18) . . ?
C01U C01X H01X 120.1 . . ?
C01R C01Y C020 115.97(18) . . ?
C01R C01Y C02E 124.3(2) . . ?
C02E C01Y C020 119.6(2) . . ?
C01J C01Z H01R 109.5 . . ?
C01J C01Z H01S 109.5 . . ?
C01J C01Z H01T 109.5 . . ?
H01R C01Z H01S 109.5 . . ?
H01R C01Z H01T 109.5 . . ?
H01S C01Z H01T 109.5 . . ?
C01G C020 C01S 103.61(16) . . ?
C01G C020 C029 114.44(16) . . ?
C01Y C020 C01G 108.93(19) . . ?
C01Y C020 C01S 100.95(15) . . ?
C01Y C020 C029 115.6(2) . . ?
C029 C020 C01S 111.9(2) . . ?
C02D C021 N00I 117.6(4) . . ?
C02F C021 N00I 119.4(3) . . ?
C02F C021 C02D 123.1(4) . . ?
C01W C022 H02Q 109.5 . . ?
C01W C022 H02R 109.5 . . ?
C01W C022 H02S 109.5 . . ?
H02Q C022 H02R 109.5 . . ?
H02Q C022 H02S 109.5 . . ?
H02R C022 H02S 109.5 . . ?
C01A C023 H02A 109.5 . . ?
C01A C023 H02B 109.5 . . ?
C01A C023 H02C 109.5 . . ?
H02A C023 H02B 109.5 . . ?
H02A C023 H02C 109.5 . . ?
H02B C023 H02C 109.5 . . ?
C01R C024 H02T 109.5 . . ?
C01R C024 H02U 109.5 . . ?
C01R C024 H02V 109.5 . . ?
H02T C024 H02U 109.5 . . ?
H02T C024 H02V 109.5 . . ?
H02U C024 H02V 109.5 . . ?
C01F C025 H02D 109.5 . . ?
C01F C025 H02E 109.5 . . ?
C01F C025 H02F 109.5 . . ?
H02D C025 H02E 109.5 . . ?
H02D C025 H02F 109.5 . . ?
H02E C025 H02F 109.5 . . ?
C01V C026 C02B 120.1(3) . . ?
C02C C026 C01V 118.9(3) . . ?
C02C C026 C02B 120.9(3) . . ?
C010 B027 C01J 126.43(16) . . ?
C010 B027 C01R 116.22(15) . . ?
C010 B027 C01S 123.96(17) . . ?
C01J B027 C01R 48.06(11) . . ?
C01J B027 C01S 109.57(14) . . ?
C01S B027 C01R 98.15(14) . . ?
C02A C028 H028 120.4 . . ?
C02A C028 C02C 119.1(3) . . ?
C02C C028 H028 120.4 . . ?
C020 C029 H02W 109.5 . . ?
C020 C029 H02X 109.5 . . ?
C020 C029 H02Y 109.5 . . ?
H02W C029 H02X 109.5 . . ?
H02W C029 H02Y 109.5 . . ?
H02X C029 H02Y 109.5 . . ?
C01W C02A H02Z 119.2 . . ?
C028 C02A C01W 121.6(4) . . ?
C028 C02A H02Z 119.2 . . ?
C026 C02B H02 109.5 . . ?
C026 C02B H 109.5 . . ?
C026 C02B HA 109.5 . . ?
H02 C02B H 109.5 . . ?
H02 C02B HA 109.5 . . ?
H C02B HA 109.5 . . ?
C026 C02C C028 121.3(3) . . ?
C026 C02C H1 119.3 . . ?
C028 C02C H1 119.3 . . ?
C021 C02D C02I 120.1(4) . . ?
C02J C02D C021 117.7(4) . . ?
C02J C02D C02I 122.2(4) . . ?
C01Y C02E H2 109.5 . . ?
C01Y C02E HB 109.5 . . ?
C01Y C02E HC 109.5 . . ?
H2 C02E HB 109.5 . . ?
H2 C02E HC 109.5 . . ?
HB C02E HC 109.5 . . ?
C021 C02F C02G 130.6(5) . . ?
C021 C02F C02K 117.8(5) . . ?
C02K C02F C02G 111.5(6) . . ?
C02F C02G H02G 109.5 . . ?
C02F C02G H02H 109.5 . . ?
C02F C02G H02I 109.5 . . ?
H02G C02G H02H 109.5 . . ?
H02G C02G H02I 109.5 . . ?
H02H C02G H02I 109.5 . . ?
C02J C02H H02J 119.1 . . ?
C02K C02H H02J 119.1 . . ?
C02K C02H C02J 121.7(5) . . ?
C02D C02I H02K 109.5 . . ?
C02D C02I H02L 109.5 . . ?
C02D C02I H02M 109.5 . . ?
H02K C02I H02L 109.5 . . ?
H02K C02I H02M 109.5 . . ?
H02L C02I H02M 109.5 . . ?
C02D C02J C02H 119.0(4) . . ?
C02D C02J H02N 120.5 . . ?
C02H C02J H02N 120.5 . . ?
C02F C02K H02O 119.7 . . ?
C02H C02K C02F 120.5(6) . . ?
C02H C02K H02O 119.7 . . ?
C1 N0 C01S 120.0(4) . . ?
C2 C1 N0 121.2(5) . . ?
C2 C1 C3 121.1(5) . . ?
C3 C1 N0 117.6(5) . . ?
C1 C2 C0 123.1(6) . . ?
C5 C2 C1 120.3(6) . . ?
C5 C2 C0 116.6(7) . . ?
C2 C0 H0A 109.5 . . ?
C2 C0 H0B 109.5 . . ?
C2 C0 H0C 109.5 . . ?
H0A C0 H0B 109.5 . . ?
H0A C0 H0C 109.5 . . ?
H0B C0 H0C 109.5 . . ?
C1 C3 C7 120.7(6) . . ?
C6 C3 C1 115.9(6) . . ?
C6 C3 C7 123.3(6) . . ?
C5 C4 H4 120.1 . . ?
C5 C4 C6 119.8(7) . . ?
C6 C4 H4 120.1 . . ?
C2 C5 H5 119.8 . . ?
C4 C5 C2 120.4(7) . . ?
C4 C5 H5 119.8 . . ?
C3 C6 H6 118.8 . . ?
C4 C6 C3 122.5(6) . . ?
C4 C6 H6 118.8 . . ?
C3 C7 H7A 109.5 . . ?
C3 C7 H7B 109.5 . . ?
C3 C7 H7C 109.5 . . ?
H7A C7 H7B 109.5 . . ?
H7A C7 H7C 109.5 . . ?
H7B C7 H7C 109.5 . . ?
C00V N00J H00J 115.5 . . ?
C00V N00J C8 129.0(3) . . ?
C8 N00J H00J 115.5 . . ?
C9 C8 N00J 118.5(4) . . ?
C10 C8 N00J 116.8(4) . . ?
C10 C8 C9 124.7(4) . . ?
C8 C9 C12 122.5(4) . . ?
C8 C9 C13 117.8(5) . . ?
C13 C9 C12 119.7(5) . . ?
C8 C10 C14 111.9(6) . . ?
C02L C10 C8 119.1(6) . . ?
C02L C10 C14 129.0(7) . . ?
C13 C11 H11 117.4 . . ?
C02L C11 H11 117.4 . . ?
C02L C11 C13 125.2(7) . . ?
C9 C12 H12A 109.5 . . ?
C9 C12 H12B 109.5 . . ?
C9 C12 H12C 109.5 . . ?
H12A C12 H12B 109.5 . . ?
H12A C12 H12C 109.5 . . ?
H12B C12 H12C 109.5 . . ?
C9 C13 C11 114.7(5) . . ?
C9 C13 H13 122.6 . . ?
C11 C13 H13 122.6 . . ?
C10 C02L H02P 120.9 . . ?
C11 C02L C10 118.2(7) . . ?
C11 C02L H02P 120.9 . . ?
C10 C14 H14A 109.5 . . ?
C10 C14 H14B 109.5 . . ?
C10 C14 H14C 109.5 . . ?
H14A C14 H14B 109.5 . . ?
H14A C14 H14C 109.5 . . ?
H14B C14 H14C 109.5 . . ?

loop_
_geom_bond_atom_site_label_1
_geom_bond_atom_site_label_2
_geom_bond_distance
_geom_bond_site_symmetry_2
_geom_bond_publ_flag
F001 C00J 1.3505(17) . ?
F002 C00O 1.3499(17) . ?
F003 C00S 1.3506(19) . ?
F004 C00Q 1.3488(18) . ?
F005 C00U 1.349(2) . ?
F006 C011 1.3523(19) . ?
F007 C016 1.3540(19) . ?
F008 C00W 1.338(2) . ?
F009 C013 1.346(2) . ?
F00A C00Y 1.345(2) . ?
F00B C015 1.3432(18) . ?
F00C C01D 1.350(2) . ?
F00D C019 1.3510(19) . ?
F00E C01I 1.350(2) . ?
F00F C01B 1.3417(19) . ?
C00G C00H 1.4822(18) . ?
C00G C00K 1.3883(18) . ?
C00G C00Z 1.559(2) . ?
C00H H00A 0.9900 . ?
C00H H00B 0.9900 . ?
C00H B01P 1.693(2) . ?
N00I C00V 1.230(4) . ?
N00I C021 1.452(5) . ?
N00I H00I 0.95(6) . ?
C00J C00R 1.396(2) . ?
C00J C00Y 1.383(2) . ?
C00K C00T 1.501(2) . ?
C00K C00X 1.517(2) . ?
C00K B01N 1.918(2) . ?
C00L C00M 1.392(2) . ?
C00L C017 1.400(2) . ?
C00L B01N 1.561(2) . ?
C00M H00M 0.9500 . ?
C00M C01E 1.384(2) . ?
C00N C00Q 1.387(2) . ?
C00N C00S 1.390(2) . ?
C00N B01P 1.646(2) . ?
C00O C00P 1.388(2) . ?
C00O C013 1.386(2) . ?
C00P C016 1.395(2) . ?
C00P B01P 1.662(2) . ?
C00Q C00U 1.387(2) . ?
C00R C011 1.390(2) . ?
C00R B01P 1.664(2) . ?
C00S C00W 1.387(2) . ?
C00T H00C 0.9800 . ?
C00T H00D 0.9800 . ?
C00T H00E 0.9800 . ?
C00U C015 1.372(3) . ?
C00V C00Z 1.503(2) . ?
C00V B01N 1.570(2) . ?
C00V N00J 1.406(4) . ?
C00W C015 1.377(3) . ?
C00X C014 1.523(2) . ?
C00X C01A 1.510(2) . ?
C00X B01N 1.606(2) . ?
C00Y C01B 1.377(3) . ?
C00Z C01F 1.536(2) . ?
C00Z C01H 1.524(2) . ?
C010 C012 1.390(2) . ?
C010 C01M 1.400(2) . ?
C010 B027 1.568(2) . ?
C011 C01I 1.380(2) . ?
C012 H012 0.9500 . ?
C012 C01K 1.392(2) . ?
C013 C019 1.367(3) . ?
C014 H01A 0.9800 . ?
C014 H01B 0.9800 . ?
C014 H01C 0.9800 . ?
C016 C01D 1.375(2) . ?
C017 H017 0.9500 . ?
C017 C01U 1.381(3) . ?
N018 C01S 1.144(4) . ?
N018 C01V 1.426(4) . ?
C019 C01D 1.369(3) . ?
C01A C01F 1.331(3) . ?
C01A C023 1.505(2) . ?
C01B C01I 1.369(3) . ?
C01C C01G 1.334(3) . ?
C01C C01J 1.530(2) . ?
C01C C01T 1.504(2) . ?
C01E H01E 0.9500 . ?
C01E C01X 1.387(3) . ?
C01F C025 1.504(2) . ?
C01G C01L 1.512(3) . ?
C01G C020 1.530(2) . ?
C01H H01D 0.9800 . ?
C01H H01F 0.9800 . ?
C01H H01G 0.9800 . ?
C01J C01R 1.544(3) . ?
C01J C01Z 1.531(3) . ?
C01J B027 1.578(3) . ?
C01K H01K 0.9500 . ?
C01K C01O 1.378(3) . ?
C01L H01H 0.9800 . ?
C01L H01I 0.9800 . ?
C01L H01J 0.9800 . ?
C01M H01M 0.9500 . ?
C01M C01Q 1.389(3) . ?
C01O H01O 0.9500 . ?
C01O C01Q 1.373(3) . ?
C01Q H01Q 0.9500 . ?
C01R C01Y 1.358(3) . ?
C01R C024 1.508(3) . ?
C01R B027 2.057(3) . ?
C01S C020 1.534(3) . ?
C01S B027 1.584(3) . ?
C01S N0 1.549(5) . ?
C01T H01L 0.9800 . ?
C01T H01N 0.9800 . ?
C01T H01P 0.9800 . ?
C01U H01U 0.9500 . ?
C01U C01X 1.376(4) . ?
C01V C01W 1.411(5) . ?
C01V C026 1.404(4) . ?
C01W C022 1.528(5) . ?
C01W C02A 1.403(5) . ?
C01X H01X 0.9500 . ?
C01Y C020 1.529(4) . ?
C01Y C02E 1.503(3) . ?
C01Z H01R 0.9800 . ?
C01Z H01S 0.9800 . ?
C01Z H01T 0.9800 . ?
C020 C029 1.533(3) . ?
C021 C02D 1.398(5) . ?
C021 C02F 1.362(6) . ?
C022 H02Q 0.9800 . ?
C022 H02R 0.9800 . ?
C022 H02S 0.9800 . ?
C023 H02A 0.9800 . ?
C023 H02B 0.9800 . ?
C023 H02C 0.9800 . ?
C024 H02T 0.9800 . ?
C024 H02U 0.9800 . ?
C024 H02V 0.9800 . ?
C025 H02D 0.9800 . ?
C025 H02E 0.9800 . ?
C025 H02F 0.9800 . ?
C026 C02B 1.495(5) . ?
C026 C02C 1.397(5) . ?
C028 H028 0.9500 . ?
C028 C02A 1.369(5) . ?
C028 C02C 1.402(5) . ?
C029 H02W 0.9800 . ?
C029 H02X 0.9800 . ?
C029 H02Y 0.9800 . ?
C02A H02Z 0.9500 . ?
C02B H02 0.9800 . ?
C02B H 0.9800 . ?
C02B HA 0.9800 . ?
C02C H1 0.9500 . ?
C02D C02I 1.488(6) . ?
C02D C02J 1.398(6) . ?
C02E H2 0.9800 . ?
C02E HB 0.9800 . ?
C02E HC 0.9800 . ?
C02F C02G 1.544(9) . ?
C02F C02K 1.427(7) . ?
C02G H02G 0.9800 . ?
C02G H02H 0.9800 . ?
C02G H02I 0.9800 . ?
C02H H02J 0.9500 . ?
C02H C02J 1.416(7) . ?
C02H C02K 1.322(7) . ?
C02I H02K 0.9800 . ?
C02I H02L 0.9800 . ?
C02I H02M 0.9800 . ?
C02J H02N 0.9500 . ?
C02K H02O 0.9500 . ?
N0 C1 1.427(6) . ?
C1 C2 1.401(8) . ?
C1 C3 1.408(7) . ?
C2 C0 1.501(10) . ?
C2 C5 1.372(8) . ?
C0 H0A 0.9800 . ?
C0 H0B 0.9800 . ?
C0 H0C 0.9800 . ?
C3 C6 1.400(8) . ?
C3 C7 1.467(9) . ?
C4 H4 0.9500 . ?
C4 C5 1.358(9) . ?
C4 C6 1.394(9) . ?
C5 H5 0.9500 . ?
C6 H6 0.9500 . ?
C7 H7A 0.9800 . ?
C7 H7B 0.9800 . ?
C7 H7C 0.9800 . ?
N00J H00J 0.8800 . ?
N00J C8 1.440(5) . ?
C8 C9 1.382(6) . ?
C8 C10 1.375(6) . ?
C9 C12 1.469(7) . ?
C9 C13 1.415(7) . ?
C10 C02L 1.362(8) . ?
C10 C14 1.516(9) . ?
C11 H11 0.9500 . ?
C11 C13 1.447(9) . ?
C11 C02L 1.348(10) . ?
C12 H12A 0.9800 . ?
C12 H12B 0.9800 . ?
C12 H12C 0.9800 . ?
C13 H13 0.9500 . ?
C02L H02P 0.9500 . ?
C14 H14A 0.9800 . ?
C14 H14B 0.9800 . ?
C14 H14C 0.9800 . ?

loop_
_geom_torsion_atom_site_label_1
_geom_torsion_atom_site_label_2
_geom_torsion_atom_site_label_3
_geom_torsion_atom_site_label_4
_geom_torsion
_geom_torsion_site_symmetry_1
_geom_torsion_site_symmetry_2
_geom_torsion_site_symmetry_3
_geom_torsion_site_symmetry_4
_geom_torsion_publ_flag
F001 C00J C00R C011 176.27(15) . . . . ?
F001 C00J C00R B01P 5.0(2) . . . . ?
F001 C00J C00Y F00A 0.5(2) . . . . ?
F001 C00J C00Y C01B -177.87(17) . . . . ?
F002 C00O C00P C016 -178.94(14) . . . . ?
F002 C00O C00P B01P -6.1(2) . . . . ?
F002 C00O C013 F009 0.0(2) . . . . ?
F002 C00O C013 C019 179.22(16) . . . . ?
F003 C00S C00W F008 -0.2(2) . . . . ?
F003 C00S C00W C015 179.08(15) . . . . ?
F004 C00Q C00U F005 2.2(2) . . . . ?
F004 C00Q C00U C015 -176.67(15) . . . . ?
F005 C00U C015 F00B 1.6(3) . . . . ?
F005 C00U C015 C00W -178.15(16) . . . . ?
F006 C011 C01I F00E -2.5(3) . . . . ?
F006 C011 C01I C01B 177.66(19) . . . . ?
F007 C016 C01D F00C 0.9(2) . . . . ?
F007 C016 C01D C019 -178.75(16) . . . . ?
F008 C00W C015 F00B -1.2(3) . . . . ?
F008 C00W C015 C00U 178.51(16) . . . . ?
F009 C013 C019 F00D -0.4(3) . . . . ?
F009 C013 C019 C01D 179.46(17) . . . . ?
F00A C00Y C01B F00F 0.1(3) . . . . ?
F00A C00Y C01B C01I -177.63(19) . . . . ?
F00D C019 C01D F00C -0.5(3) . . . . ?
F00D C019 C01D C016 179.10(17) . . . . ?
F00F C01B C01I F00E 1.5(3) . . . . ?
F00F C01B C01I C011 -178.6(2) . . . . ?
C00G C00H B01P C00N 42.40(15) . . . . ?
C00G C00H B01P C00P 163.83(11) . . . . ?
C00G C00H B01P C00R -83.50(15) . . . . ?
C00G C00K C00X C014 -176.95(13) . . . . ?
C00G C00K C00X C01A -41.51(18) . . . . ?
C00G C00K C00X B01N 70.39(13) . . . . ?
C00G C00Z C01F C01A -46.5(2) . . . . ?
C00G C00Z C01F C025 132.7(2) . . . . ?
C00H C00G C00K C00T 1.4(2) . . . . ?
C00H C00G C00K C00X -176.77(12) . . . . ?
C00H C00G C00K B01N -126.87(13) . . . . ?
C00H C00G C00Z C00V 110.94(13) . . . . ?
C00H C00G C00Z C01F -139.52(13) . . . . ?
C00H C00G C00Z C01H -7.9(2) . . . . ?
N00I C00V C00Z C00G -140.5(2) . . . . ?
N00I C00V C00Z C01F 106.2(2) . . . . ?
N00I C00V C00Z C01H -20.7(3) . . . . ?
N00I C00V B01N C00K 165.2(3) . . . . ?
N00I C00V B01N C00L 31.7(3) . . . . ?
N00I C00V B01N C00X -144.1(3) . . . . ?
N00I C021 C02D C02I 1.1(5) . . . . ?
N00I C021 C02D C02J -178.8(4) . . . . ?
N00I C021 C02F C02G -0.1(8) . . . . ?
N00I C021 C02F C02K 177.7(4) . . . . ?
C00J C00R C011 F006 -175.93(16) . . . . ?
C00J C00R C011 C01I 2.6(3) . . . . ?
C00J C00R B01P C00H -52.21(18) . . . . ?
C00J C00R B01P C00N -173.37(13) . . . . ?
C00J C00R B01P C00P 66.29(16) . . . . ?
C00J C00Y C01B F00F 178.55(18) . . . . ?
C00J C00Y C01B C01I 0.8(3) . . . . ?
C00K C00G C00H B01P -90.89(16) . . . . ?
C00K C00G C00Z C00V -63.70(14) . . . . ?
C00K C00G C00Z C01F 45.84(17) . . . . ?
C00K C00G C00Z C01H 177.47(15) . . . . ?
C00K C00X C01A C01F 42.3(2) . . . . ?
C00K C00X C01A C023 -134.61(19) . . . . ?
C00K C00X B01N C00L 98.34(14) . . . . ?
C00K C00X B01N C00V -85.69(12) . . . . ?
C00L C00M C01E C01X 0.1(3) . . . . ?
C00L C017 C01U C01X 1.1(3) . . . . ?
C00M C00L C017 C01U -0.9(3) . . . . ?
C00M C00L B01N C00K -49.77(18) . . . . ?
C00M C00L B01N C00V 77.11(19) . . . . ?
C00M C00L B01N C00X -107.68(17) . . . . ?
C00M C01E C01X C01U 0.1(3) . . . . ?
C00N C00Q C00U F005 179.85(14) . . . . ?
C00N C00Q C00U C015 0.9(2) . . . . ?
C00N C00S C00W F008 179.73(15) . . . . ?
C00N C00S C00W C015 -1.0(3) . . . . ?
C00O C00P C016 F007 179.03(14) . . . . ?
C00O C00P C016 C01D -0.8(2) . . . . ?
C00O C00P B01P C00H 16.98(19) . . . . ?
C00O C00P B01P C00N 133.98(15) . . . . ?
C00O C00P B01P C00R -104.58(16) . . . . ?
C00O C013 C019 F00D -179.59(16) . . . . ?
C00O C013 C019 C01D 0.3(3) . . . . ?
C00P C00O C013 F009 -179.22(15) . . . . ?
C00P C00O C013 C019 0.0(3) . . . . ?
C00P C016 C01D F00C -179.28(16) . . . . ?
C00P C016 C01D C019 1.1(3) . . . . ?
C00Q C00N C00S F003 -177.61(13) . . . . ?
C00Q C00N C00S C00W 2.5(2) . . . . ?
C00Q C00N B01P C00H 95.31(15) . . . . ?
C00Q C00N B01P C00P -24.89(18) . . . . ?
C00Q C00N B01P C00R -138.28(14) . . . . ?
C00Q C00U C015 F00B -179.53(16) . . . . ?
C00Q C00U C015 C00W 0.8(3) . . . . ?
C00R C00J C00Y F00A 179.55(16) . . . . ?
C00R C00J C00Y C01B 1.2(3) . . . . ?
C00R C011 C01I F00E 178.90(19) . . . . ?
C00R C011 C01I C01B -0.9(3) . . . . ?
C00S C00N C00Q F004 175.03(13) . . . . ?
C00S C00N C00Q C00U -2.5(2) . . . . ?
C00S C00N B01P C00H -76.96(15) . . . . ?
C00S C00N B01P C00P 162.84(12) . . . . ?
C00S C00N B01P C00R 49.45(18) . . . . ?
C00S C00W C015 F00B 179.58(16) . . . . ?
C00S C00W C015 C00U -0.7(3) . . . . ?
C00T C00K C00X C014 4.81(18) . . . . ?
C00T C00K C00X C01A 140.25(14) . . . . ?
C00T C00K C00X B01N -107.84(13) . . . . ?
C00V N00I C021 C02D 91.9(4) . . . . ?
C00V N00I C021 C02F -87.0(4) . . . . ?
C00V C00Z C01F C01A 54.6(2) . . . . ?
C00V C00Z C01F C025 -126.3(2) . . . . ?
C00V N00J C8 C9 77.6(5) . . . . ?
C00V N00J C8 C10 -103.1(5) . . . . ?
C00X C01A C01F C00Z 2.1(3) . . . . ?
C00X C01A C01F C025 -177.0(2) . . . . ?
C00Y C00J C00R C011 -2.7(2) . . . . ?
C00Y C00J C00R B01P -173.97(16) . . . . ?
C00Y C01B C01I F00E 179.3(2) . . . . ?
C00Y C01B C01I C011 -0.9(3) . . . . ?
C00Z C00G C00H B01P 95.10(15) . . . . ?
C00Z C00G C00K C00T 175.80(13) . . . . ?
C00Z C00G C00K C00X -2.34(17) . . . . ?
C00Z C00G C00K B01N 47.55(13) . . . . ?
C00Z C00V B01N C00K -19.51(13) . . . . ?
C00Z C00V B01N C00L -153.03(14) . . . . ?
C00Z C00V B01N C00X 31.22(15) . . . . ?
C00Z C00V N00J C8 175.6(3) . . . . ?
C010 C012 C01K C01O 2.0(3) . . . . ?
C010 C01M C01Q C01O 2.0(4) . . . . ?
C011 C00R B01P C00H 137.90(16) . . . . ?
C011 C00R B01P C00N 16.7(2) . . . . ?
C011 C00R B01P C00P -103.60(17) . . . . ?
C012 C010 C01M C01Q -1.9(3) . . . . ?
C012 C010 B027 C01J -128.06(19) . . . . ?
C012 C010 B027 C01R -72.3(2) . . . . ?
C012 C010 B027 C01S 49.2(3) . . . . ?
C012 C01K C01O C01Q -1.9(3) . . . . ?
C013 C00O C00P C016 0.3(2) . . . . ?
C013 C00O C00P B01P 173.16(15) . . . . ?
C013 C019 C01D F00C 179.60(17) . . . . ?
C013 C019 C01D C016 -0.8(3) . . . . ?
C014 C00X C01A C01F 177.39(18) . . . . ?
C014 C00X C01A C023 0.5(3) . . . . ?
C014 C00X B01N C00K -111.35(15) . . . . ?
C014 C00X B01N C00L -13.0(2) . . . . ?
C014 C00X B01N C00V 162.96(13) . . . . ?
C016 C00P B01P C00H -170.55(13) . . . . ?
C016 C00P B01P C00N -53.55(17) . . . . ?
C016 C00P B01P C00R 67.90(15) . . . . ?
C017 C00L C00M C01E 0.3(2) . . . . ?
C017 C00L B01N C00K 128.77(14) . . . . ?
C017 C00L B01N C00V -104.35(18) . . . . ?
C017 C00L B01N C00X 70.86(19) . . . . ?
C017 C01U C01X C01E -0.6(4) . . . . ?
N018 C01S C020 C01G 110.5(2) . . . . ?
N018 C01S C020 C01Y -136.7(2) . . . . ?
N018 C01S C020 C029 -13.3(3) . . . . ?
N018 C01S B027 C010 28.5(4) . . . . ?
N018 C01S B027 C01J -153.9(3) . . . . ?
N018 C01S B027 C01R 157.9(3) . . . . ?
N018 C01V C01W C022 -2.6(5) . . . . ?
N018 C01V C01W C02A 179.4(3) . . . . ?
N018 C01V C026 C02B 4.5(4) . . . . ?
N018 C01V C026 C02C -179.7(3) . . . . ?
C01A C00X B01N C00K 107.94(14) . . . . ?
C01A C00X B01N C00L -153.72(13) . . . . ?
C01A C00X B01N C00V 22.25(17) . . . . ?
C01C C01G C020 C01S 57.5(3) . . . . ?
C01C C01G C020 C01Y -49.3(2) . . . . ?
C01C C01G C020 C029 179.6(2) . . . . ?
C01C C01J C01R C01Y -42.5(2) . . . . ?
C01C C01J C01R C024 139.46(19) . . . . ?
C01C C01J C01R B027 -112.01(18) . . . . ?
C01C C01J B027 C010 -157.13(17) . . . . ?
C01C C01J B027 C01R 108.57(16) . . . . ?
C01C C01J B027 C01S 25.3(2) . . . . ?
C01G C01C C01J C01R 43.9(3) . . . . ?
C01G C01C C01J C01Z 174.0(2) . . . . ?
C01G C01C C01J B027 -46.3(2) . . . . ?
C01H C00Z C01F C01A -178.61(18) . . . . ?
C01H C00Z C01F C025 0.5(3) . . . . ?
C01J C01C C01G C01L 178.4(2) . . . . ?
C01J C01C C01G C020 2.4(3) . . . . ?
C01J C01R C01Y C020 -4.0(2) . . . . ?
C01J C01R C01Y C02E 178.20(19) . . . . ?
C01K C01O C01Q C01M -0.1(4) . . . . ?
C01L C01G C020 C01S -118.6(2) . . . . ?
C01L C01G C020 C01Y 134.5(2) . . . . ?
C01L C01G C020 C029 3.5(3) . . . . ?
C01M C010 C012 C01K -0.1(3) . . . . ?
C01M C010 B027 C01J 55.3(3) . . . . ?
C01M C010 B027 C01R 111.1(2) . . . . ?
C01M C010 B027 C01S -127.4(2) . . . . ?
B01N C00K C00X C014 112.66(14) . . . . ?
B01N C00K C00X C01A -111.91(15) . . . . ?
B01N C00L C00M C01E 178.89(15) . . . . ?
B01N C00L C017 C01U -179.52(18) . . . . ?
B01N C00V C00Z C00G 43.08(13) . . . . ?
B01N C00V C00Z C01F -70.16(15) . . . . ?
B01N C00V C00Z C01H 162.92(12) . . . . ?
B01N C00V N00J C8 11.0(5) . . . . ?
B01N C00X C01A C01F -41.8(2) . . . . ?
B01N C00X C01A C023 141.32(19) . . . . ?
B01P C00N C00Q F004 2.2(2) . . . . ?
B01P C00N C00Q C00U -175.26(14) . . . . ?
B01P C00N C00S F003 -4.5(2) . . . . ?
B01P C00N C00S C00W 175.67(14) . . . . ?
B01P C00P C016 F007 5.5(2) . . . . ?
B01P C00P C016 C01D -174.32(15) . . . . ?
B01P C00R C011 F006 -5.4(3) . . . . ?
B01P C00R C011 C01I 173.10(18) . . . . ?
C01R C01J B027 C010 94.30(19) . . . . ?
C01R C01J B027 C01S -83.28(17) . . . . ?
C01R C01Y C020 C01G 50.2(2) . . . . ?
C01R C01Y C020 C01S -58.4(2) . . . . ?
C01R C01Y C020 C029 -179.31(18) . . . . ?
C01S N018 C01V C01W 60.4(4) . . . . ?
C01S N018 C01V C026 -123.4(3) . . . . ?
C01S N0 C1 C2 75.9(7) . . . . ?
C01S N0 C1 C3 -106.7(5) . . . . ?
C01T C01C C01G C01L -0.2(4) . . . . ?
C01T C01C C01G C020 -176.1(2) . . . . ?
C01T C01C C01J C01R -137.47(19) . . . . ?
C01T C01C C01J C01Z -7.4(3) . . . . ?
C01T C01C C01J B027 132.33(18) . . . . ?
C01V N018 C01S C020 -179.2(2) . . . . ?
C01V N018 C01S B027 6.5(4) . . . . ?
C01V C01W C02A C028 -1.0(5) . . . . ?
C01V C026 C02C C028 1.3(5) . . . . ?
C01W C01V C026 C02B -179.2(3) . . . . ?
C01W C01V C026 C02C -3.5(4) . . . . ?
C01Z C01J C01R C01Y -173.00(17) . . . . ?
C01Z C01J C01R C024 8.9(2) . . . . ?
C01Z C01J C01R B027 117.47(17) . . . . ?
C01Z C01J B027 C010 -18.8(3) . . . . ?
C01Z C01J B027 C01R -113.1(2) . . . . ?
C01Z C01J B027 C01S 163.60(17) . . . . ?
C020 C01S B027 C010 -146.23(17) . . . . ?
C020 C01S B027 C01J 31.4(2) . . . . ?
C020 C01S B027 C01R -16.85(15) . . . . ?
C020 C01S N0 C1 -175.1(3) . . . . ?
C021 N00I C00V C00Z -179.1(2) . . . . ?
C021 N00I C00V B01N -4.0(5) . . . . ?
C021 C02D C02J C02H 2.9(6) . . . . ?
C021 C02F C02K C02H -0.8(7) . . . . ?
C022 C01W C02A C028 -179.0(4) . . . . ?
C023 C01A C01F C00Z 178.8(2) . . . . ?
C023 C01A C01F C025 -0.2(4) . . . . ?
C024 C01R C01Y C020 173.91(19) . . . . ?
C024 C01R C01Y C02E -3.9(3) . . . . ?
C026 C01V C01W C022 -178.7(3) . . . . ?
C026 C01V C01W C02A 3.3(5) . . . . ?
B027 C010 C012 C01K -176.88(18) . . . . ?
B027 C010 C01M C01Q 174.8(2) . . . . ?
B027 C01J C01R C01Y 69.54(18) . . . . ?
B027 C01J C01R C024 -108.52(19) . . . . ?
B027 C01R C01Y C020 41.47(17) . . . . ?
B027 C01R C01Y C02E -136.3(2) . . . . ?
B027 C01S C020 C01G -73.5(2) . . . . ?
B027 C01S C020 C01Y 39.24(17) . . . . ?
B027 C01S C020 C029 162.69(18) . . . . ?
B027 C01S N0 C1 -7.9(5) . . . . ?
C02A C028 C02C C026 1.0(5) . . . . ?
C02B C026 C02C C028 177.0(3) . . . . ?
C02C C028 C02A C01W -1.1(5) . . . . ?
C02D C021 C02F C02G -178.9(6) . . . . ?
C02D C021 C02F C02K -1.2(6) . . . . ?
C02E C01Y C020 C01G -131.85(19) . . . . ?
C02E C01Y C020 C01S 119.50(19) . . . . ?
C02E C01Y C020 C029 -1.4(3) . . . . ?
C02F C021 C02D C02I 180.0(4) . . . . ?
C02F C021 C02D C02J 0.0(6) . . . . ?
C02G C02F C02K C02H 177.4(5) . . . . ?
C02I C02D C02J C02H -177.0(4) . . . . ?
C02J C02H C02K C02F 3.9(8) . . . . ?
C02K C02H C02J C02D -4.9(7) . . . . ?
N0 C01S C020 C01G 95.6(3) . . . . ?
N0 C01S C020 C01Y -151.6(3) . . . . ?
N0 C01S C020 C029 -28.2(3) . . . . ?
N0 C01S B027 C010 44.6(3) . . . . ?
N0 C01S B027 C01J -137.8(3) . . . . ?
N0 C01S B027 C01R 173.9(2) . . . . ?
N0 C1 C2 C0 -5.7(11) . . . . ?
N0 C1 C2 C5 175.7(6) . . . . ?
N0 C1 C3 C6 -178.0(5) . . . . ?
N0 C1 C3 C7 5.4(8) . . . . ?
C1 C2 C5 C4 2.6(10) . . . . ?
C1 C3 C6 C4 1.7(9) . . . . ?
C2 C1 C3 C6 -0.5(9) . . . . ?
C2 C1 C3 C7 -177.2(6) . . . . ?
C0 C2 C5 C4 -176.0(8) . . . . ?
C3 C1 C2 C0 176.9(8) . . . . ?
C3 C1 C2 C5 -1.6(10) . . . . ?
C5 C4 C6 C3 -0.8(10) . . . . ?
C6 C4 C5 C2 -1.4(10) . . . . ?
C7 C3 C6 C4 178.3(6) . . . . ?
N00J C00V C00Z C00G -123.1(2) . . . . ?
N00J C00V C00Z C01F 123.6(3) . . . . ?
N00J C00V C00Z C01H -3.3(3) . . . . ?
N00J C00V B01N C00K 147.7(2) . . . . ?
N00J C00V B01N C00L 14.2(3) . . . . ?
N00J C00V B01N C00X -161.6(2) . . . . ?
N00J C8 C9 C12 -2.9(7) . . . . ?
N00J C8 C9 C13 176.6(4) . . . . ?
N00J C8 C10 C02L -179.4(5) . . . . ?
N00J C8 C10 C14 -1.7(8) . . . . ?
C8 C9 C13 C11 5.2(7) . . . . ?
C8 C10 C02L C11 -0.1(9) . . . . ?
C9 C8 C10 C02L -0.2(8) . . . . ?
C9 C8 C10 C14 177.5(6) . . . . ?
C10 C8 C9 C12 177.9(5) . . . . ?
C10 C8 C9 C13 -2.6(7) . . . . ?
C12 C9 C13 C11 -175.3(5) . . . . ?
C13 C11 C02L C10 3.3(10) . . . . ?
C02L C11 C13 C9 -5.9(10) . . . . ?
C14 C10 C02L C11 -177.3(8) . . . . ?

loop_
_smtbx_masks_void_nr
_smtbx_masks_void_average_x
_smtbx_masks_void_average_y
_smtbx_masks_void_average_z
_smtbx_masks_void_volume
_smtbx_masks_void_count_electrons
_smtbx_masks_void_content
1 -0.867 -0.617 -0.617 1107.5 247.8 ?
